data_2226089
loop_
_publ_author_name
'Cai, Ying'

_publ_section_title
;
 1-Cyanomethyl-4-aza-1-azoniabicyclo[2.2.2]octane tetrafluoroborate
 monohydrate
;
_journal_coeditor_code CV2716
_journal_issue 6
_journal_name_full 'Acta Crystallographica Section E'
_journal_page_first o1413
_journal_paper_doi 10.1107/S1600536810017757
_journal_volume 66
_journal_year 2010
_chemical_formula_iupac 'C8 H14 N3 +, B F4 -, H2 O'
_chemical_formula_moiety 'C8 H14 N3 +, B F4 -, H2 O'
_chemical_formula_sum 'C8 H16 B F4 N3 O'
_chemical_formula_weight 257.05
_chemical_name_systematic
;
1-Cyanomethyl-4-aza-1-azoniabicyclo[2.2.2]octane tetrafluoroborate
monohydrate
;
_space_group_IT_number 62
_symmetry_cell_setting orthorhombic
_symmetry_space_group_name_Hall '-P 2ac 2n'
_symmetry_space_group_name_H-M 'P n m a'
_atom_sites_solution_hydrogens geom
_atom_sites_solution_primary direct
_atom_sites_solution_secondary difmap
_audit_creation_method SHELXL-97
_cell_angle_alpha 90.00
_cell_angle_beta 90.00
_cell_angle_gamma 90.00
_cell_formula_units_Z 4
_cell_length_a 17.288(4)
_cell_length_b 6.8663(14)
_cell_length_c 9.776(2)
_cell_measurement_reflns_used 3350
_cell_measurement_temperature 293(2)
_cell_measurement_theta_max 55.28
_cell_measurement_theta_min 6.29
_cell_volume 1160.5(4)
_computing_cell_refinement 'CrystalClear (Rigaku, 2005)'
_computing_data_collection 'CrystalClear (Rigaku, 2005)'
_computing_data_reduction 'CrystalClear (Rigaku, 2005)'
_computing_molecular_graphics 'SHELXTL (Sheldrick, 2008)'
_computing_publication_material 'SHELXL97 (Sheldrick, 2008)'
_computing_structure_refinement 'SHELXL97 (Sheldrick, 2008)'
_computing_structure_solution 'SHELXS97 (Sheldrick, 2008)'
_diffrn_ambient_temperature 293(2)
_diffrn_detector_area_resol_mean 13.6620
_diffrn_measured_fraction_theta_full 0.998
_diffrn_measured_fraction_theta_max 0.998
_diffrn_measurement_device_type 'Rigaku Mercury CCD'
_diffrn_measurement_method \w
_diffrn_radiation_monochromator graphite
_diffrn_radiation_source 'fine-focus sealed tube'
_diffrn_radiation_type MoK\a
_diffrn_radiation_wavelength 0.71073
_diffrn_reflns_av_R_equivalents 0.0369
_diffrn_reflns_av_sigmaI/netI 0.0214
_diffrn_reflns_limit_h_max 21
_diffrn_reflns_limit_h_min -21
_diffrn_reflns_limit_k_max 8
_diffrn_reflns_limit_k_min -8
_diffrn_reflns_limit_l_max 12
_diffrn_reflns_limit_l_min -12
_diffrn_reflns_number 10255
_diffrn_reflns_theta_full 26.00
_diffrn_reflns_theta_max 26.00
_diffrn_reflns_theta_min 3.15
_exptl_absorpt_coefficient_mu 0.140
_exptl_absorpt_correction_T_max 1.0000
_exptl_absorpt_correction_T_min 0.6911
_exptl_absorpt_correction_type multi-scan
_exptl_absorpt_process_details '(CrystalClear; Rigaku, 2005)'
_exptl_crystal_colour colourless
_exptl_crystal_density_diffrn 1.471
_exptl_crystal_density_method 'not measured'
_exptl_crystal_description prism
_exptl_crystal_F_000 536
_exptl_crystal_size_max 0.20
_exptl_crystal_size_mid 0.20
_exptl_crystal_size_min 0.20
_refine_diff_density_max 0.776
_refine_diff_density_min -0.432
_refine_ls_extinction_coef 0.0476(15)
_refine_ls_extinction_method 'SHELXL97 (Sheldrick, 2008)'
_refine_ls_goodness_of_fit_ref 1.030
_refine_ls_hydrogen_treatment constr
_refine_ls_matrix_type full
_refine_ls_number_parameters 115
_refine_ls_number_reflns 1239
_refine_ls_number_restraints 28
_refine_ls_restrained_S_all 1.055
_refine_ls_R_factor_all 0.0655
_refine_ls_R_factor_gt 0.0567
_refine_ls_shift/su_max 0.000
_refine_ls_shift/su_mean 0.000
_refine_ls_structure_factor_coef Fsqd
_refine_ls_weighting_details 'calc w=1/[\s^2^(Fo^2^)+(0.0530P)^2^+1.0547P] where P=(Fo^2^+2Fc^2^)/3'
_refine_ls_weighting_scheme calc
_refine_ls_wR_factor_gt 0.1347
_refine_ls_wR_factor_ref 0.1400
_reflns_number_gt 1043
_reflns_number_total 1239
_reflns_threshold_expression I>2sigma(I)
_cod_data_source_file cv2716.cif
_cod_data_source_block I
_cod_depositor_comments
;
The following automatic conversions were performed:
'_exptl_absorpt_correction_type' value 'Multi-scan' changed to
'multi-scan' according to
'/home/saulius/struct/CIF-dictionaries/cif_core.dic' dictionary named
'cif_core.dic' version 2.4.1 from 2010-06-29.

Automatic conversion script
Id: cif_fix_enum 1527 2010-12-29 10:47:43Z saulius 
;
_cod_database_code 2226089
_cod_database_fobs_code 2226089

loop_
_symmetry_equiv_pos_as_xyz
'x, y, z'
'-x+1/2, -y, z+1/2'
'-x, y+1/2, -z'
'x+1/2, -y+1/2, -z+1/2'
'-x, -y, -z'
'x-1/2, y, -z-1/2'
'x, -y-1/2, z'
'-x-1/2, y-1/2, z-1/2'

loop_
_atom_site_type_symbol
_atom_site_label
_atom_site_fract_x
_atom_site_fract_y
_atom_site_fract_z
_atom_site_U_iso_or_equiv
_atom_site_adp_type
_atom_site_calc_flag
_atom_site_refinement_flags
_atom_site_occupancy
_atom_site_disorder_assembly
_atom_site_disorder_group
N N2 0.10929(12) 0.2500 0.2012(2) 0.0298(5) Uani d S 1 . .
N N3 -0.08170(15) 0.2500 0.1105(3) 0.0501(7) Uani d S 1 . .
C C6 -0.03141(17) 0.2500 0.1853(3) 0.0397(7) Uani d S 1 . .
C C3 0.11555(11) 0.0716(3) 0.1121(2) 0.0396(5) Uani d . 1 . .
H H3A 0.0741 0.0701 0.0467 0.048 Uiso d R 1 . .
H H3B 0.1119 -0.0437 0.1671 0.048 Uiso d R 1 . .
C C2 0.17505(17) 0.2500 0.3022(3) 0.0445(8) Uani d S 1 . .
H H2A 0.1721 0.1366 0.3595 0.053 Uiso d R 1 . .
C C5 0.03436(16) 0.2500 0.2790(3) 0.0414(7) Uani d S 1 . .
H H5A 0.0320 0.3632 0.3365 0.050 Uiso d R 1 . .
N N1 0.23841(13) 0.2500 0.0745(3) 0.0407(6) Uani d S 1 . .
C C1 0.25193(18) 0.2500 0.2228(3) 0.0507(9) Uani d S 1 . .
H H1A 0.2815 0.1369 0.2471 0.061 Uiso d R 1 . .
C C4 0.19356(12) 0.0767(4) 0.0382(2) 0.0471(6) Uani d . 1 . .
H H4A 0.1850 0.0765 -0.0588 0.057 Uiso d R 1 . .
H H4B 0.2226 -0.0379 0.0609 0.057 Uiso d R 1 . .
O O1 0.36760(14) 0.2500 0.8848(2) 0.0574(6) Uani d SD 1 . .
H H1WB 0.3318 0.2500 0.9440 0.086 Uiso d SRD 1 . .
H H1WA 0.4139 0.2500 0.9130 0.086 Uiso d SRD 1 . .
B B1 0.0837(3) 0.2500 0.6715(5) 0.0574(6) Uani d S 1 . .
F F1 0.0498(10) 0.113(2) 0.5939(6) 0.108(4) Uani d PU 0.57(2) A 1
F F2 0.1630(5) 0.2500 0.6946(10) 0.076(3) Uani d SPU 0.57(2) A 1
F F3 0.0555(16) 0.2500 0.800(2) 0.083(5) Uani d SPU 0.57(2) A 1
F F1' 0.0855(8) 0.0727(12) 0.6066(13) 0.083(3) Uani d PU 0.43(2) . 2
F F2' 0.1513(11) 0.162(3) 0.6819(16) 0.086(3) Uani d PU 0.216(12) . 2
F F3' 0.039(2) 0.2500 0.792(3) 0.080(5) Uani d SPU 0.43(2) A 2

loop_
_atom_site_aniso_label
_atom_site_aniso_U_11
_atom_site_aniso_U_22
_atom_site_aniso_U_33
_atom_site_aniso_U_12
_atom_site_aniso_U_13
_atom_site_aniso_U_23
N2 0.0319(12) 0.0335(12) 0.0240(11) 0.000 -0.0017(9) 0.000
N3 0.0342(13) 0.0579(18) 0.0581(17) 0.000 0.0006(13) 0.000
C6 0.0341(15) 0.0424(16) 0.0426(17) 0.000 0.0113(13) 0.000
C3 0.0406(11) 0.0365(11) 0.0417(11) -0.0033(9) 0.0008(9) -0.0105(9)
C2 0.0448(17) 0.060(2) 0.0291(14) 0.000 -0.0143(13) 0.000
C5 0.0384(16) 0.0548(19) 0.0310(15) 0.000 0.0066(12) 0.000
N1 0.0290(12) 0.0525(15) 0.0405(14) 0.000 -0.0018(10) 0.000
C1 0.0355(16) 0.072(2) 0.0443(18) 0.000 -0.0126(14) 0.000
C4 0.0410(11) 0.0499(13) 0.0505(12) 0.0043(10) 0.0030(10) -0.0130(11)
O1 0.0541(12) 0.0670(14) 0.0512(12) 0.000 0.0061(10) 0.000
B1 0.0541(12) 0.0670(14) 0.0512(12) 0.000 0.0061(10) 0.000
F1 0.149(7) 0.125(6) 0.051(2) -0.086(5) -0.010(3) -0.012(3)
F2 0.050(3) 0.074(8) 0.105(4) 0.000 -0.012(3) 0.000
F3 0.081(13) 0.135(6) 0.031(4) 0.000 0.006(5) 0.000
F1' 0.097(5) 0.056(3) 0.096(5) -0.003(3) 0.014(4) -0.026(3)
F2' 0.065(6) 0.068(8) 0.124(7) 0.036(5) -0.003(5) -0.013(6)
F3' 0.058(9) 0.116(8) 0.064(9) 0.000 0.018(6) 0.000

loop_
_atom_type_symbol
_atom_type_description
_atom_type_scat_dispersion_real
_atom_type_scat_dispersion_imag
_atom_type_scat_source
C C 0.0033 0.0016 'International Tables Vol C Tables 4.2.6.8 and 6.1.1.4'
H H 0.0000 0.0000 'International Tables Vol C Tables 4.2.6.8 and 6.1.1.4'
B B 0.0013 0.0007 'International Tables Vol C Tables 4.2.6.8 and 6.1.1.4'
N N 0.0061 0.0033 'International Tables Vol C Tables 4.2.6.8 and 6.1.1.4'
F F 0.0171 0.0103 'International Tables Vol C Tables 4.2.6.8 and 6.1.1.4'
O O 0.0106 0.0060 'International Tables Vol C Tables 4.2.6.8 and 6.1.1.4'

loop_
_geom_angle_atom_site_label_1
_geom_angle_atom_site_label_2
_geom_angle_atom_site_label_3
_geom_angle_site_symmetry_1
_geom_angle_site_symmetry_3
_geom_angle
_geom_angle_publ_flag
C5 N2 C2 . . 108.6(2) ?
C5 N2 C3 . . 110.78(13) ?
C2 N2 C3 . . 108.96(14) ?
C5 N2 C3 . 7_565 110.78(13) ?
C2 N2 C3 . 7_565 108.96(14) ?
C3 N2 C3 . 7_565 108.7(2) ?
N3 C6 C5 . . 178.8(3) ?
N2 C3 C4 . . 108.53(17) ?
N2 C3 H3A . . 109.9 ?
C4 C3 H3A . . 110.1 ?
N2 C3 H3B . . 110.0 ?
C4 C3 H3B . . 109.9 ?
H3A C3 H3B . . 108.4 ?
N2 C2 C1 . . 108.7(2) ?
N2 C2 H2A . . 110.0 ?
C1 C2 H2A . . 109.9 ?
C6 C5 N2 . . 110.7(2) ?
C6 C5 H5A . . 109.6 ?
N2 C5 H5A . . 109.4 ?
C4 N1 C4 . 7_565 108.7(2) ?
C4 N1 C1 . . 108.90(16) ?
C4 N1 C1 7_565 . 108.90(16) ?
N1 C1 C2 . . 111.1(2) ?
N1 C1 H1A . . 109.2 ?
C2 C1 H1A . . 109.6 ?
N1 C4 C3 . . 111.76(18) ?
N1 C4 H4A . . 108.8 ?
C3 C4 H4A . . 109.3 ?
N1 C4 H4B . . 109.4 ?
C3 C4 H4B . . 109.5 ?
H4A C4 H4B . . 108.0 ?
H1WB O1 H1WA . . 117.9 ?
F2' B1 F3 7_565 . 104.4(13) ?
F2' B1 F3 . . 104.4(13) ?
F2' B1 F1 7_565 . 138.6(9) ?
F2' B1 F1 . . 96.2(17) ?
F3 B1 F1 . . 111.6(8) ?
F2' B1 F1 7_565 7_565 96.2(17) ?
F2' B1 F1 . 7_565 138.6(9) ?
F3 B1 F1 . 7_565 111.6(8) ?
F2' B1 F1' 7_565 . 114.9(8) ?
F3 B1 F1' . . 116.0(5) ?
F1 B1 F1' 7_565 . 111.8(10) ?
F2' B1 F1' . 7_565 114.9(8) ?
F3 B1 F1' . 7_565 116.0(5) ?
F1 B1 F1' . 7_565 111.8(10) ?
F1' B1 F1' . 7_565 124.9(10) ?
F3 B1 F2 . . 101.9(13) ?
F1 B1 F2 . . 121.4(10) ?
F1 B1 F2 7_565 . 121.4(10) ?
F1' B1 F2 . . 93.0(7) ?
F1' B1 F2 7_565 . 93.0(7) ?
F2' B1 F3' 7_565 . 115.1(14) ?
F2' B1 F3' . . 115.1(14) ?
F1 B1 F3' . . 103.3(11) ?
F1 B1 F3' 7_565 . 103.3(11) ?
F1' B1 F3' . . 113.5(6) ?
F1' B1 F3' 7_565 . 113.5(6) ?
F2 B1 F3' . . 114.1(15) ?

loop_
_geom_bond_atom_site_label_1
_geom_bond_atom_site_label_2
_geom_bond_site_symmetry_2
_geom_bond_distance
_geom_bond_publ_flag
N2 C5 . 1.502(3) ?
N2 C2 . 1.506(3) ?
N2 C3 . 1.507(2) ?
N2 C3 7_565 1.507(2) ?
N3 C6 . 1.136(4) ?
C6 C5 . 1.460(4) ?
C3 C4 . 1.530(3) ?
C3 H3A . 0.9600 ?
C3 H3B . 0.9600 ?
C2 C1 . 1.540(4) ?
C2 H2A . 0.9600 ?
C5 H5A . 0.9600 ?
N1 C4 . 1.464(3) ?
N1 C4 7_565 1.464(3) ?
N1 C1 . 1.468(4) ?
C1 H1A . 0.9599 ?
C4 H4A . 0.9600 ?
C4 H4B . 0.9600 ?
O1 H1WB . 0.85 ?
O1 H1WA . 0.85 ?
B1 F2' 7_565 1.319(16) ?
B1 F2' . 1.319(16) ?
B1 F3 . 1.34(2) ?
B1 F1 . 1.345(7) ?
B1 F1 7_565 1.345(7) ?
B1 F1' . 1.373(9) ?
B1 F1' 7_565 1.373(9) ?
B1 F2 . 1.391(9) ?
B1 F3' . 1.41(3) ?

loop_
_geom_hbond_atom_site_label_D
_geom_hbond_atom_site_label_H
_geom_hbond_atom_site_label_A
_geom_hbond_site_symmetry_A
_geom_hbond_distance_DH
_geom_hbond_distance_HA
_geom_hbond_distance_DA
_geom_hbond_angle_DHA
O1 H1WB N1 1_556 0.85 2.06 2.903(3) 175.2
O1 H1WA F1 4_556 0.85 2.53 3.29(2) 150.2
O1 H1WA F1 6_657 0.85 2.53 3.29(2) 150.2
C3 H3B O1 2_554 0.96 2.58 3.474(3) 155.0
C5 H5A F1 3_556 0.96 2.32 3.140(7) 142.6
C5 H5A F1 7_565 0.96 2.54 3.231(8) 128.9
